data_2219011
loop_
_publ_author_name
'Bao, Feng-yu'

_publ_section_title
;
 2,4-Dichlorobenzaldehyde 2,4-dinitrophenylhydrazone
;
_journal_coeditor_code HB2743
_journal_issue 8
_journal_name_full 'Acta Crystallographica Section E'
_journal_page_first o1433
_journal_paper_doi 10.1107/S1600536808020266
_journal_volume 64
_journal_year 2008
_chemical_formula_iupac 'C13 H8 Cl2 N4 O4'
_chemical_formula_moiety 'C13 H8 Cl2 N4 O4'
_chemical_formula_sum 'C13 H8 Cl2 N4 O4'
_chemical_formula_weight 355.14
_chemical_name_systematic
;
2,4-Dichlorobenzaldehyde 2,4-dinitrophenylhydrazone
;
_space_group_IT_number 14
_symmetry_cell_setting monoclinic
_symmetry_space_group_name_Hall '-P 2ybc'
_symmetry_space_group_name_H-M 'P 1 21/c 1'
_atom_sites_solution_hydrogens geom
_atom_sites_solution_primary direct
_atom_sites_solution_secondary difmap
_cell_angle_alpha 90.00
_cell_angle_beta 92.422(4)
_cell_angle_gamma 90.00
_cell_formula_units_Z 8
_cell_length_a 13.3814(7)
_cell_length_b 28.9980(13)
_cell_length_c 7.3996(3)
_cell_measurement_reflns_used 721
_cell_measurement_temperature 291(2)
_cell_measurement_theta_max 20.63
_cell_measurement_theta_min 2.50
_cell_volume 2868.7(2)
_computing_cell_refinement 'SAINT (Bruker, 1998)'
_computing_data_collection 'SMART (Bruker, 1998)'
_computing_data_reduction 'SAINT (Bruker, 1998)'
_computing_molecular_graphics 'SHELXTL (Sheldrick, 2008)'
_computing_publication_material 'SHELXTL (Sheldrick, 2008)'
_computing_structure_refinement 'SHELXL97 (Sheldrick, 2008)'
_computing_structure_solution 'SHELXS97 (Sheldrick, 2008)'
_diffrn_ambient_temperature 291(2)
_diffrn_measured_fraction_theta_full 0.999
_diffrn_measured_fraction_theta_max 0.999
_diffrn_measurement_device_type 'Bruker SMART APEX CCD'
_diffrn_measurement_method \w
_diffrn_radiation_monochromator graphite
_diffrn_radiation_source 'sealed tube'
_diffrn_radiation_type MoK\a
_diffrn_radiation_wavelength 0.71073
_diffrn_reflns_av_R_equivalents 0.0925
_diffrn_reflns_av_sigmaI/netI 0.0764
_diffrn_reflns_limit_h_max 15
_diffrn_reflns_limit_h_min -15
_diffrn_reflns_limit_k_max 34
_diffrn_reflns_limit_k_min -34
_diffrn_reflns_limit_l_max 8
_diffrn_reflns_limit_l_min -8
_diffrn_reflns_number 21827
_diffrn_reflns_theta_full 25.00
_diffrn_reflns_theta_max 25.00
_diffrn_reflns_theta_min 1.40
_exptl_absorpt_coefficient_mu 0.479
_exptl_absorpt_correction_T_max 0.958
_exptl_absorpt_correction_T_min 0.927
_exptl_absorpt_correction_type multi-scan
_exptl_absorpt_process_details '(SADABS; Bruker, 1998)'
_exptl_crystal_colour brown
_exptl_crystal_density_diffrn 1.645
_exptl_crystal_density_method 'not measured'
_exptl_crystal_description block
_exptl_crystal_F_000 1440
_exptl_crystal_size_max 0.16
_exptl_crystal_size_mid 0.11
_exptl_crystal_size_min 0.09
_refine_diff_density_max 0.704
_refine_diff_density_min -0.362
_refine_ls_extinction_method none
_refine_ls_goodness_of_fit_ref 1.016
_refine_ls_hydrogen_treatment constr
_refine_ls_matrix_type full
_refine_ls_number_parameters 415
_refine_ls_number_reflns 5060
_refine_ls_number_restraints 0
_refine_ls_restrained_S_all 1.016
_refine_ls_R_factor_all 0.1176
_refine_ls_R_factor_gt 0.0612
_refine_ls_shift/su_max 0.018
_refine_ls_shift/su_mean 0.002
_refine_ls_structure_factor_coef Fsqd
_refine_ls_weighting_details 'calc w=1/[\s^2^(Fo^2^)+(0.0939P)^2^] where P=(Fo^2^+2Fc^2^)/3'
_refine_ls_weighting_scheme calc
_refine_ls_wR_factor_gt 0.1521
_refine_ls_wR_factor_ref 0.1870
_reflns_number_gt 2794
_reflns_number_total 5060
_reflns_threshold_expression I>2\s(I)
_cod_data_source_file hb2743.cif
_cod_data_source_block I
_cod_original_sg_symbol_Hall ' -P 2ybc'
_cod_original_sg_symbol_H-M 'P 21/c'
_cod_database_code 2219011
_cod_database_fobs_code 2219011

loop_
_symmetry_equiv_pos_as_xyz
'x, y, z'
'-x, y+1/2, -z+1/2'
'-x, -y, -z'
'x, -y-1/2, z-1/2'

loop_
_atom_site_type_symbol
_atom_site_label
_atom_site_fract_x
_atom_site_fract_y
_atom_site_fract_z
_atom_site_U_iso_or_equiv
_atom_site_adp_type
_atom_site_calc_flag
_atom_site_refinement_flags
_atom_site_occupancy
C C1 0.5169(3) 0.79565(15) 0.8938(6) 0.0525(11) Uani d . 1
C C2 0.4504(4) 0.76034(15) 0.8543(6) 0.0568(12) Uani d . 1
H H2A 0.4681 0.7299 0.8798 0.068 Uiso calc R 1
C C3 0.3594(4) 0.77030(16) 0.7782(6) 0.0567(12) Uani d . 1
C C4 0.3307(4) 0.81536(17) 0.7419(7) 0.0649(13) Uani d . 1
H H4A 0.2670 0.8217 0.6926 0.078 Uiso calc R 1
C C5 0.3956(4) 0.85013(17) 0.7786(6) 0.0630(13) Uani d . 1
H H5A 0.3755 0.8802 0.7532 0.076 Uiso calc R 1
C C6 0.4926(4) 0.84239(14) 0.8539(6) 0.0508(11) Uani d . 1
C C7 0.5828(4) 0.95479(14) 0.8532(6) 0.0522(11) Uani d . 1
H H7A 0.6458 0.9503 0.9085 0.063 Uiso calc R 1
C C8 0.5499(3) 1.00103(14) 0.7955(5) 0.0483(11) Uani d . 1
C C9 0.4563(3) 1.00735(15) 0.7104(6) 0.0526(11) Uani d . 1
H H9A 0.4151 0.9818 0.6913 0.063 Uiso calc R 1
C C10 0.4222(3) 1.05004(15) 0.6533(6) 0.0535(11) Uani d . 1
H H10A 0.3595 1.0534 0.5959 0.064 Uiso calc R 1
C C11 0.4836(4) 1.08737(14) 0.6836(6) 0.0495(11) Uani d . 1
C C12 0.5769(3) 1.08302(15) 0.7673(6) 0.0519(11) Uani d . 1
H H12A 0.6181 1.1086 0.7848 0.062 Uiso calc R 1
C C13 0.6078(3) 1.03998(14) 0.8247(6) 0.0496(11) Uani d . 1
C C14 0.0562(3) 0.40012(14) 0.2229(5) 0.0453(10) Uani d . 1
C C15 -0.0068(3) 0.43582(15) 0.1708(6) 0.0501(11) Uani d . 1
H H15A 0.0142 0.4662 0.1854 0.060 Uiso calc R 1
C C16 -0.1000(3) 0.42650(15) 0.0978(6) 0.0509(11) Uani d . 1
C C17 -0.1325(4) 0.38143(16) 0.0780(6) 0.0572(12) Uani d . 1
H H17A -0.1972 0.3754 0.0330 0.069 Uiso calc R 1
C C18 -0.0705(4) 0.34611(16) 0.1240(6) 0.0590(12) Uani d . 1
H H18A -0.0930 0.3160 0.1062 0.071 Uiso calc R 1
C C19 0.0269(3) 0.35334(14) 0.1980(5) 0.0479(11) Uani d . 1
C C20 0.1045(4) 0.23951(15) 0.2590(6) 0.0535(12) Uani d . 1
H H20A 0.1681 0.2440 0.3117 0.064 Uiso calc R 1
C C21 0.0647(3) 0.19295(14) 0.2269(5) 0.0472(11) Uani d . 1
C C22 0.1187(3) 0.15381(15) 0.2772(5) 0.0506(11) Uani d . 1
C C23 0.0818(4) 0.10936(14) 0.2470(6) 0.0517(11) Uani d . 1
H H23A 0.1193 0.0836 0.2818 0.062 Uiso calc R 1
C C24 -0.0113(4) 0.10474(15) 0.1644(6) 0.0513(11) Uani d . 1
C C25 -0.0668(4) 0.14258(16) 0.1099(6) 0.0588(12) Uani d . 1
H H25A -0.1296 0.1388 0.0528 0.071 Uiso calc R 1
C C26 -0.0283(4) 0.18613(15) 0.1409(6) 0.0552(12) Uani d . 1
H H26A -0.0657 0.2116 0.1031 0.066 Uiso calc R 1
N N1 0.1514(3) 0.41294(14) 0.3070(5) 0.0577(10) Uani d . 1
N N2 -0.1667(3) 0.46460(16) 0.0431(5) 0.0612(11) Uani d . 1
N N3 0.2910(3) 0.73221(16) 0.7304(6) 0.0708(12) Uani d . 1
N N4 0.6139(3) 0.78294(14) 0.9750(6) 0.0659(11) Uani d . 1
N N5 0.5238(3) 0.92107(12) 0.8261(5) 0.0546(10) Uani d . 1
N N6 0.5553(3) 0.87810(12) 0.8820(5) 0.0541(10) Uani d . 1
H H6A 0.6134 0.8742 0.9336 0.065 Uiso calc R 1
N N7 0.0487(3) 0.27372(12) 0.2123(5) 0.0529(10) Uani d . 1
N N8 0.0870(3) 0.31688(11) 0.2431(5) 0.0532(9) Uani d . 1
H H8A 0.1465 0.3208 0.2890 0.064 Uiso calc R 1
O O1 0.2127(3) 0.74172(14) 0.6467(6) 0.0950(13) Uani d . 1
O O2 0.3142(3) 0.69353(13) 0.7743(6) 0.0985(13) Uani d . 1
O O3 0.6762(3) 0.81245(11) 1.0089(5) 0.0726(10) Uani d . 1
O O4 0.6286(3) 0.74302(14) 1.0074(8) 0.135(2) Uani d . 1
O O5 -0.1387(3) 0.50380(12) 0.0700(5) 0.0796(11) Uani d . 1
O O6 -0.2487(3) 0.45419(12) -0.0264(5) 0.0833(11) Uani d . 1
O O7 0.1687(3) 0.45318(12) 0.3374(6) 0.0913(13) Uani d . 1
O O8 0.2111(3) 0.38253(11) 0.3504(5) 0.0731(10) Uani d . 1
Cl Cl1 0.44331(10) 1.14207(4) 0.61744(18) 0.0689(4) Uani d . 1
Cl Cl2 -0.05792(11) 0.04957(4) 0.12777(17) 0.0700(4) Uani d . 1
Cl Cl3 0.23487(9) 0.15728(4) 0.38772(18) 0.0705(4) Uani d . 1
Cl Cl4 0.72292(10) 1.03677(4) 0.94132(19) 0.0724(4) Uani d . 1

loop_
_atom_site_aniso_label
_atom_site_aniso_U_11
_atom_site_aniso_U_22
_atom_site_aniso_U_33
_atom_site_aniso_U_12
_atom_site_aniso_U_13
_atom_site_aniso_U_23
C1 0.054(3) 0.047(3) 0.057(3) 0.004(2) 0.000(2) -0.002(2)
C2 0.061(3) 0.041(3) 0.069(3) 0.001(2) 0.002(3) 0.002(2)
C3 0.055(3) 0.052(3) 0.064(3) -0.006(2) 0.004(2) 0.004(2)
C4 0.054(3) 0.060(3) 0.080(3) 0.007(3) -0.005(3) 0.012(3)
C5 0.066(3) 0.049(3) 0.073(3) 0.002(3) -0.005(3) 0.008(2)
C6 0.061(3) 0.038(3) 0.053(3) 0.000(2) 0.005(2) -0.0013(19)
C7 0.058(3) 0.045(3) 0.053(3) 0.001(2) 0.004(2) 0.002(2)
C8 0.050(3) 0.047(3) 0.048(2) 0.001(2) 0.003(2) 0.0021(19)
C9 0.055(3) 0.048(3) 0.055(3) -0.011(2) -0.001(2) 0.000(2)
C10 0.050(3) 0.055(3) 0.055(3) 0.001(2) -0.002(2) 0.008(2)
C11 0.060(3) 0.039(2) 0.050(3) 0.004(2) 0.003(2) 0.0070(19)
C12 0.054(3) 0.045(3) 0.057(3) -0.002(2) 0.003(2) 0.006(2)
C13 0.048(3) 0.048(3) 0.052(3) -0.002(2) -0.005(2) 0.003(2)
C14 0.051(3) 0.044(2) 0.041(2) -0.003(2) 0.003(2) -0.0004(18)
C15 0.055(3) 0.044(3) 0.051(3) -0.007(2) 0.002(2) -0.003(2)
C16 0.052(3) 0.048(3) 0.053(3) 0.000(2) 0.004(2) 0.003(2)
C17 0.051(3) 0.058(3) 0.062(3) -0.008(2) -0.007(2) -0.001(2)
C18 0.063(3) 0.048(3) 0.066(3) -0.010(2) -0.002(3) -0.002(2)
C19 0.053(3) 0.046(3) 0.045(2) -0.006(2) 0.003(2) 0.0022(19)
C20 0.062(3) 0.047(3) 0.052(3) -0.004(2) 0.002(2) 0.000(2)
C21 0.056(3) 0.044(3) 0.042(2) 0.004(2) 0.003(2) 0.0053(18)
C22 0.054(3) 0.055(3) 0.043(2) 0.001(2) 0.002(2) -0.0008(19)
C23 0.059(3) 0.042(3) 0.054(3) 0.006(2) -0.002(2) 0.006(2)
C24 0.058(3) 0.051(3) 0.044(2) -0.006(2) -0.001(2) 0.001(2)
C25 0.058(3) 0.064(3) 0.053(3) -0.001(3) -0.008(2) 0.003(2)
C26 0.066(3) 0.045(3) 0.054(3) -0.004(2) -0.003(2) 0.003(2)
N1 0.058(3) 0.049(3) 0.065(2) -0.001(2) -0.007(2) -0.0022(19)
N2 0.057(3) 0.063(3) 0.062(2) 0.008(2) -0.008(2) 0.007(2)
N3 0.059(3) 0.064(3) 0.089(3) -0.011(2) 0.000(3) 0.002(2)
N4 0.069(3) 0.039(2) 0.088(3) 0.008(2) -0.014(2) 0.006(2)
N5 0.068(3) 0.035(2) 0.060(2) 0.0043(19) 0.0047(19) 0.0060(17)
N6 0.064(3) 0.043(2) 0.056(2) 0.0031(19) 0.0001(19) 0.0027(17)
N7 0.068(3) 0.038(2) 0.053(2) -0.0054(19) 0.0012(19) -0.0002(16)
N8 0.058(2) 0.039(2) 0.063(2) -0.0008(18) -0.0017(19) 0.0015(17)
O1 0.072(3) 0.090(3) 0.121(3) -0.011(2) -0.027(3) 0.002(2)
O2 0.085(3) 0.053(2) 0.157(4) -0.008(2) -0.013(3) 0.006(2)
O3 0.069(2) 0.052(2) 0.096(3) -0.0040(18) -0.019(2) -0.0004(17)
O4 0.094(3) 0.048(3) 0.256(6) 0.001(2) -0.075(4) 0.023(3)
O5 0.087(3) 0.046(2) 0.105(3) 0.0062(19) -0.012(2) 0.0089(19)
O6 0.066(3) 0.084(3) 0.098(3) 0.005(2) -0.016(2) 0.007(2)
O7 0.081(3) 0.047(2) 0.142(4) -0.0054(19) -0.036(3) -0.012(2)
O8 0.070(2) 0.053(2) 0.095(3) 0.0059(18) -0.019(2) -0.0025(18)
Cl1 0.0721(9) 0.0489(7) 0.0843(9) 0.0067(6) -0.0118(7) 0.0137(6)
Cl2 0.0824(10) 0.0512(7) 0.0750(8) -0.0133(6) -0.0150(7) -0.0007(6)
Cl3 0.0564(8) 0.0704(9) 0.0833(9) -0.0032(6) -0.0139(7) -0.0004(6)
Cl4 0.0567(8) 0.0676(8) 0.0911(9) -0.0022(6) -0.0189(7) 0.0157(7)

loop_
_atom_type_symbol
_atom_type_description
_atom_type_scat_dispersion_real
_atom_type_scat_dispersion_imag
_atom_type_scat_source
C C 0.0033 0.0016 'International Tables Vol C Tables 4.2.6.8 and 6.1.1.4'
H H 0.0000 0.0000 'International Tables Vol C Tables 4.2.6.8 and 6.1.1.4'
N N 0.0061 0.0033 'International Tables Vol C Tables 4.2.6.8 and 6.1.1.4'
O O 0.0106 0.0060 'International Tables Vol C Tables 4.2.6.8 and 6.1.1.4'
Cl Cl 0.1484 0.1585 'International Tables Vol C Tables 4.2.6.8 and 6.1.1.4'

loop_
_geom_angle_atom_site_label_1
_geom_angle_atom_site_label_2
_geom_angle_atom_site_label_3
_geom_angle
C2 C1 C6 121.6(4)
C2 C1 N4 117.1(4)
C6 C1 N4 121.3(4)
C3 C2 C1 119.4(4)
C3 C2 H2A 120.3
C1 C2 H2A 120.3
C2 C3 C4 121.3(4)
C2 C3 N3 118.7(4)
C4 C3 N3 119.9(5)
C5 C4 C3 119.6(5)
C5 C4 H4A 120.2
C3 C4 H4A 120.2
C4 C5 C6 122.3(4)
C4 C5 H5A 118.8
C6 C5 H5A 118.8
N6 C6 C5 119.8(4)
N6 C6 C1 124.6(4)
C5 C6 C1 115.6(4)
N5 C7 C8 118.7(4)
N5 C7 H7A 120.6
C8 C7 H7A 120.6
C13 C8 C9 116.8(4)
C13 C8 C7 122.8(4)
C9 C8 C7 120.4(4)
C10 C9 C8 122.5(4)
C10 C9 H9A 118.8
C8 C9 H9A 118.8
C9 C10 C11 118.0(4)
C9 C10 H10A 121.0
C11 C10 H10A 121.0
C12 C11 C10 121.8(4)
C12 C11 Cl1 118.4(3)
C10 C11 Cl1 119.8(4)
C11 C12 C13 118.5(4)
C11 C12 H12A 120.8
C13 C12 H12A 120.8
C12 C13 C8 122.3(4)
C12 C13 Cl4 116.8(3)
C8 C13 Cl4 120.9(3)
C15 C14 C19 121.2(4)
C15 C14 N1 116.4(4)
C19 C14 N1 122.4(4)
C16 C15 C14 119.9(4)
C16 C15 H15A 120.0
C14 C15 H15A 120.0
C15 C16 C17 120.5(4)
C15 C16 N2 119.7(4)
C17 C16 N2 119.8(4)
C18 C17 C16 120.1(4)
C18 C17 H17A 119.9
C16 C17 H17A 119.9
C17 C18 C19 122.2(4)
C17 C18 H18A 118.9
C19 C18 H18A 118.9
N8 C19 C18 120.5(4)
N8 C19 C14 123.5(4)
C18 C19 C14 116.0(4)
N7 C20 C21 117.8(4)
N7 C20 H20A 121.1
C21 C20 H20A 121.1
C26 C21 C22 116.9(4)
C26 C21 C20 121.2(4)
C22 C21 C20 121.9(4)
C21 C22 C23 122.4(4)
C21 C22 Cl3 121.8(3)
C23 C22 Cl3 115.8(3)
C24 C23 C22 118.1(4)
C24 C23 H23A 120.9
C22 C23 H23A 120.9
C23 C24 C25 121.5(4)
C23 C24 Cl2 118.3(3)
C25 C24 Cl2 120.2(4)
C24 C25 C26 119.2(4)
C24 C25 H25A 120.4
C26 C25 H25A 120.4
C25 C26 C21 121.9(4)
C25 C26 H26A 119.0
C21 C26 H26A 119.0
O7 N1 O8 121.9(4)
O7 N1 C14 119.2(4)
O8 N1 C14 118.8(4)
O5 N2 O6 124.3(4)
O5 N2 C16 118.7(4)
O6 N2 C16 116.9(4)
O2 N3 O1 123.4(5)
O2 N3 C3 119.0(5)
O1 N3 C3 117.6(4)
O4 N4 O3 122.3(4)
O4 N4 C1 117.7(4)
O3 N4 C1 120.0(4)
C7 N5 N6 118.1(4)
C6 N6 N5 118.1(4)
C6 N6 H6A 120.9
N5 N6 H6A 120.9
C20 N7 N8 117.0(4)
C19 N8 N7 117.2(4)
C19 N8 H8A 121.4
N7 N8 H8A 121.4

loop_
_geom_bond_atom_site_label_1
_geom_bond_atom_site_label_2
_geom_bond_distance
C1 C2 1.379(6)
C1 C6 1.422(6)
C1 N4 1.455(6)
C2 C3 1.352(6)
C2 H2A 0.9300
C3 C4 1.385(6)
C3 N3 1.468(6)
C4 C5 1.351(7)
C4 H4A 0.9300
C5 C6 1.409(7)
C5 H5A 0.9300
C6 N6 1.343(5)
C7 N5 1.267(5)
C7 C8 1.469(6)
C7 H7A 0.9300
C8 C13 1.381(6)
C8 C9 1.390(6)
C9 C10 1.379(6)
C9 H9A 0.9300
C10 C11 1.372(6)
C10 H10A 0.9300
C11 C12 1.375(6)
C11 Cl1 1.739(4)
C12 C13 1.376(6)
C12 H12A 0.9300
C13 Cl4 1.736(5)
C14 C15 1.379(6)
C14 C19 1.422(6)
C14 N1 1.443(6)
C15 C16 1.365(6)
C15 H15A 0.9300
C16 C17 1.384(6)
C16 N2 1.467(6)
C17 C18 1.352(6)
C17 H17A 0.9300
C18 C19 1.408(6)
C18 H18A 0.9300
C19 N8 1.361(5)
C20 N7 1.280(5)
C20 C21 1.467(6)
C20 H20A 0.9300
C21 C26 1.388(6)
C21 C22 1.388(6)
C22 C23 1.395(6)
C22 Cl3 1.728(5)
C23 C24 1.371(6)
C23 H23A 0.9300
C24 C25 1.376(6)
C24 Cl2 1.734(4)
C25 C26 1.380(6)
C25 H25A 0.9300
C26 H26A 0.9300
N1 O7 1.209(4)
N1 O8 1.224(5)
N2 O5 1.211(5)
N2 O6 1.229(5)
N3 O2 1.204(5)
N3 O1 1.226(5)
N4 O4 1.197(5)
N4 O3 1.213(5)
N5 N6 1.373(5)
N6 H6A 0.8600
N7 N8 1.368(5)
N8 H8A 0.8600

loop_
_geom_hbond_atom_site_label_D
_geom_hbond_atom_site_label_H
_geom_hbond_atom_site_label_A
_geom_hbond_distance_DH
_geom_hbond_distance_HA
_geom_hbond_distance_DA
_geom_hbond_angle_DHA
N6 H6A O3 0.86 2.05 2.645(5) 126
N8 H8A O8 0.86 2.03 2.627(5) 126

loop_
_cod_related_entry_id
_cod_related_entry_database
_cod_related_entry_code
1 ChemSpider 7925647
